data_7020898
loop_
_publ_author_name
'Ogata, Kenichi'
'Inomata, Sayuri'
'Fukuzawa, Shin-Ichi'

_publ_section_title
;
 Position-selective intramolecular aromatic C-H bond activation of
 1,2,3-triazol-5-ylidene (tzNHC) ligands in (p-cymene)ruthenium(ii)
 complexes.
;
_journal_issue 7
_journal_name_full 'Dalton transactions (Cambridge, England : 2003)'
_journal_page_first 2362
_journal_page_last 2365
_journal_paper_doi 10.1039/c2dt32368k
_journal_volume 42
_journal_year 2013
_chemical_formula_moiety 'C29 H35 Cl6 N3 Ru'
_chemical_formula_sum 'C29 H35 Cl6 N3 Ru'
_chemical_formula_weight 739.40
_space_group_IT_number 14
_symmetry_cell_setting monoclinic
_symmetry_Int_Tables_number 14
_symmetry_space_group_name_Hall '-P 2yn'
_symmetry_space_group_name_H-M 'P 1 21/n 1'
_atom_sites_solution_hydrogens geom
_atom_sites_solution_primary direct
_atom_sites_solution_secondary difmap
_cell_angle_alpha 90.0000
_cell_angle_beta 112.035(3)
_cell_angle_gamma 90.0000
_cell_formula_units_Z 8
_cell_length_a 22.430(5)
_cell_length_b 13.091(3)
_cell_length_c 23.693(5)
_cell_measurement_reflns_used 15870
_cell_measurement_temperature 123
_cell_measurement_theta_max 27.50
_cell_measurement_theta_min 3.01
_cell_volume 6449(2)
_computing_cell_refinement CrystalClear
_computing_data_collection 'CrystalClear (Rigaku Inc., 2008)'
_computing_data_reduction CrystalClear
_computing_molecular_graphics 'CrystalStructure 4.0'
_computing_publication_material 'CrystalStructure 4.0 (Rigaku, 2010)'
_computing_structure_refinement 'SHELXL97 (Sheldrick, 2008)'
_computing_structure_solution 'SIR92 (Altomare, et al., 1994)'
_diffrn_ambient_temperature 123
_diffrn_detector_area_resol_mean 7.314
_diffrn_measured_fraction_theta_full 0.994
_diffrn_measured_fraction_theta_max 0.994
_diffrn_measurement_device_type 'Rigaku Mercury70'
_diffrn_measurement_method \w
_diffrn_radiation_type 'Mo K\a'
_diffrn_radiation_wavelength 0.71075
_diffrn_reflns_av_R_equivalents 0.0613
_diffrn_reflns_limit_h_max 29
_diffrn_reflns_limit_h_min -18
_diffrn_reflns_limit_k_max 16
_diffrn_reflns_limit_k_min -16
_diffrn_reflns_limit_l_max 29
_diffrn_reflns_limit_l_min -30
_diffrn_reflns_number 48952
_diffrn_reflns_theta_full 27.50
_diffrn_reflns_theta_max 27.50
_diffrn_standards_number 0
_exptl_absorpt_coefficient_mu 1.007
_exptl_absorpt_correction_T_max 0.904
_exptl_absorpt_correction_T_min 0.800
_exptl_absorpt_correction_type numerical
_exptl_absorpt_process_details 'NUMABS (Rigaku, 1999)'
_exptl_crystal_colour red
_exptl_crystal_density_diffrn 1.523
_exptl_crystal_density_method 'not measured'
_exptl_crystal_description prism
_exptl_crystal_F_000 3008.00
_exptl_crystal_size_max 0.800
_exptl_crystal_size_mid 0.100
_exptl_crystal_size_min 0.100
_refine_diff_density_max 4.410
_refine_diff_density_min -2.610
_refine_ls_extinction_method none
_refine_ls_goodness_of_fit_ref 1.037
_refine_ls_hydrogen_treatment constr
_refine_ls_number_parameters 643
_refine_ls_number_reflns 14715
_refine_ls_number_restraints 0
_refine_ls_R_factor_gt 0.0779
_refine_ls_shift/su_max 0.001
_refine_ls_structure_factor_coef Fsqd
_refine_ls_weighting_details 'w = 1/[\s^2^(Fo^2^)+(0.0801P)^2^+58.6955P] where P=(Fo^2^+2Fc^2^)/3'
_refine_ls_weighting_scheme calc
_refine_ls_wR_factor_ref 0.2052
_reflns_number_gt 11198
_reflns_number_total 14715
_reflns_threshold_expression F^2^>2.0\s(F^2^)
_cod_data_source_file c2dt32368k.txt
_cod_data_source_block tomo-cymeneRuXyl2
_cod_original_cell_volume 6449(3)
_cod_database_code 7020898

loop_
_symmetry_equiv_pos_site_id
_symmetry_equiv_pos_as_xyz
1 +X,+Y,+Z
2 1/2-X,1/2+Y,1/2-Z
3 -X,-Y,-Z
4 1/2+X,1/2-Y,1/2+Z

loop_
_atom_site_label
_atom_site_type_symbol
_atom_site_fract_x
_atom_site_fract_y
_atom_site_fract_z
_atom_site_U_iso_or_equiv
_atom_site_adp_type
_atom_site_occupancy
_atom_site_symmetry_multiplicity
_atom_site_calc_flag
_atom_site_refinement_flags
Ru1 Ru 0.25034(2) 0.12336(3) 0.32419(2) 0.01443(12) Uani 1.0 4 d .
Ru2 Ru 0.17182(2) -0.08404(4) 0.54177(2) 0.01584(12) Uani 1.0 4 d .
Cl1 Cl 0.27052(7) -0.03563(10) 0.28170(6) 0.0188(3) Uani 1.0 4 d .
Cl2 Cl 0.14778(7) 0.05383(11) 0.31643(6) 0.0187(3) Uani 1.0 4 d .
Cl3 Cl 0.20582(8) -0.23030(12) 0.61102(7) 0.0261(4) Uani 1.0 4 d .
Cl4 Cl 0.26919(7) -0.10585(12) 0.52332(6) 0.0215(3) Uani 1.0 4 d .
Cl5 Cl -0.00194(16) -0.3723(3) 0.57133(14) 0.0758(8) Uiso 1.0 4 d .
Cl6 Cl 0.0572(3) -0.4073(4) 0.7001(3) 0.1214(15) Uiso 1.0 4 d .
Cl7 Cl 0.14970(16) -0.5738(3) 0.55090(15) 0.0789(9) Uiso 1.0 4 d .
Cl8 Cl 0.2377(2) -0.5630(4) 0.67528(18) 0.1024(12) Uiso 1.0 4 d .
Cl9 Cl 0.34042(12) -0.41102(18) 0.53703(11) 0.0513(6) Uiso 1.0 4 d .
Cl10 Cl 0.37959(10) -0.37540(15) 0.66759(9) 0.0387(5) Uiso 1.0 4 d .
Cl11 Cl 0.47558(15) -0.2213(3) 0.52223(13) 0.0710(8) Uiso 1.0 4 d .
Cl12 Cl 0.56267(13) -0.3732(2) 0.50585(12) 0.0588(6) Uiso 1.0 4 d .
N1 N 0.1529(3) 0.1911(4) 0.1920(2) 0.0160(10) Uani 1.0 4 d .
N2 N 0.1502(3) 0.2311(4) 0.1390(2) 0.0182(10) Uani 1.0 4 d .
N3 N 0.2109(3) 0.2381(4) 0.1460(2) 0.0164(10) Uani 1.0 4 d .
N4 N 0.2745(3) 0.0654(4) 0.6372(3) 0.0198(11) Uani 1.0 4 d .
N5 N 0.2839(3) 0.1284(5) 0.6840(3) 0.0268(12) Uani 1.0 4 d .
N6 N 0.2316(3) 0.1179(5) 0.6959(3) 0.0265(12) Uani 1.0 4 d .
C1 C 0.2138(3) 0.1740(4) 0.2334(3) 0.0152(11) Uani 1.0 4 d .
C2 C 0.2517(3) 0.2039(5) 0.2008(3) 0.0173(12) Uani 1.0 4 d .
C3 C 0.3218(3) 0.2067(5) 0.2159(3) 0.0182(12) Uani 1.0 4 d .
C4 C 0.3535(3) 0.2997(5) 0.2221(3) 0.0200(12) Uani 1.0 4 d .
C5 C 0.4189(3) 0.3032(5) 0.2354(3) 0.0223(13) Uani 1.0 4 d .
C6 C 0.4537(3) 0.2141(5) 0.2419(3) 0.0239(13) Uani 1.0 4 d .
C7 C 0.4227(4) 0.1199(5) 0.2352(3) 0.0233(13) Uani 1.0 4 d .
C8 C 0.3570(3) 0.1162(5) 0.2225(3) 0.0210(13) Uani 1.0 4 d .
C9 C 0.2260(3) 0.2855(5) 0.0965(3) 0.0238(14) Uani 1.0 4 d .
C10 C 0.0891(3) 0.1669(5) 0.1903(3) 0.0171(12) Uani 1.0 4 d .
C11 C 0.0656(3) 0.0688(5) 0.1697(3) 0.0207(13) Uani 1.0 4 d .
C12 C 0.0032(3) 0.0465(5) 0.1626(3) 0.0253(14) Uani 1.0 4 d .
C13 C -0.0361(4) 0.1202(6) 0.1738(3) 0.0270(14) Uani 1.0 4 d .
C14 C -0.0116(3) 0.2170(5) 0.1932(3) 0.0237(13) Uani 1.0 4 d .
C15 C 0.0516(3) 0.2436(5) 0.2006(3) 0.0177(12) Uani 1.0 4 d .
C16 C 0.1080(4) -0.0092(5) 0.1566(3) 0.0250(14) Uani 1.0 4 d .
C17 C 0.0759(4) 0.3505(5) 0.2185(3) 0.0245(14) Uani 1.0 4 d .
C18 C 0.2553(3) 0.2666(5) 0.3758(3) 0.0183(12) Uani 1.0 4 d .
C19 C 0.2554(3) 0.1797(5) 0.4120(3) 0.0202(12) Uani 1.0 4 d .
C20 C 0.3012(4) 0.1015(5) 0.4249(3) 0.0220(13) Uani 1.0 4 d .
C21 C 0.3483(3) 0.1047(5) 0.3987(3) 0.0243(14) Uani 1.0 4 d .
C22 C 0.3480(3) 0.1872(5) 0.3601(3) 0.0214(13) Uani 1.0 4 d .
C23 C 0.3021(3) 0.2664(5) 0.3481(3) 0.0209(13) Uani 1.0 4 d .
C24 C 0.2112(4) 0.3571(5) 0.3669(3) 0.0246(14) Uani 1.0 4 d .
C25 C 0.1503(4) 0.3333(6) 0.3791(4) 0.0336(16) Uani 1.0 4 d .
C26 C 0.2485(4) 0.4439(6) 0.4082(4) 0.0335(16) Uani 1.0 4 d .
C27 C 0.3947(4) 0.0182(6) 0.4088(4) 0.0350(17) Uani 1.0 4 d .
C28 C 0.2166(3) 0.0127(5) 0.6173(3) 0.0203(12) Uani 1.0 4 d .
C29 C 0.1895(3) 0.0483(5) 0.6585(3) 0.0207(13) Uani 1.0 4 d .
C30 C 0.1298(4) 0.0228(6) 0.6667(3) 0.0257(14) Uani 1.0 4 d .
C31 C 0.1164(4) -0.0786(6) 0.6767(3) 0.0274(14) Uani 1.0 4 d .
C32 C 0.0600(4) -0.1039(7) 0.6832(4) 0.0355(17) Uani 1.0 4 d .
C33 C 0.0151(4) -0.0274(7) 0.6798(4) 0.0383(18) Uani 1.0 4 d .
C34 C 0.0282(4) 0.0729(7) 0.6707(4) 0.0365(18) Uani 1.0 4 d .
C35 C 0.0849(4) 0.0984(6) 0.6645(3) 0.0303(15) Uani 1.0 4 d .
C36 C 0.2270(5) 0.1783(7) 0.7462(4) 0.0402(19) Uani 1.0 4 d .
C37 C 0.3301(3) 0.0605(6) 0.6196(3) 0.0270(15) Uani 1.0 4 d .
C38 C 0.3736(4) -0.0181(6) 0.6449(4) 0.0329(17) Uani 1.0 4 d .
C39 C 0.4266(4) -0.0217(8) 0.6275(4) 0.046(3) Uani 1.0 4 d .
C40 C 0.4356(4) 0.0514(8) 0.5895(4) 0.047(3) Uani 1.0 4 d .
C41 C 0.3927(4) 0.1314(8) 0.5687(4) 0.041(2) Uani 1.0 4 d .
C42 C 0.3384(4) 0.1381(6) 0.5839(3) 0.0277(15) Uani 1.0 4 d .
C43 C 0.3618(4) -0.0973(6) 0.6856(4) 0.043(2) Uani 1.0 4 d .
C44 C 0.2941(4) 0.2284(6) 0.5641(4) 0.0358(17) Uani 1.0 4 d .
C45 C 0.0946(3) -0.1825(5) 0.4748(3) 0.0209(13) Uani 1.0 4 d .
C46 C 0.0736(3) -0.1342(5) 0.5193(3) 0.0202(12) Uani 1.0 4 d .
C47 C 0.0749(3) -0.0271(5) 0.5263(3) 0.0200(12) Uani 1.0 4 d .
C48 C 0.1027(3) 0.0368(5) 0.4935(3) 0.0196(12) Uani 1.0 4 d .
C49 C 0.1270(3) -0.0112(5) 0.4532(3) 0.0215(13) Uani 1.0 4 d .
C50 C 0.1210(3) -0.1191(5) 0.4429(3) 0.0209(13) Uani 1.0 4 d .
C51 C 0.0896(4) -0.2970(5) 0.4680(4) 0.0284(15) Uani 1.0 4 d .
C52 C 0.0214(4) -0.3264(6) 0.4247(4) 0.0419(19) Uani 1.0 4 d .
C53 C 0.1401(4) -0.3428(6) 0.4462(4) 0.0377(18) Uani 1.0 4 d .
C54 C 0.1057(4) 0.1508(5) 0.5030(4) 0.0311(15) Uani 1.0 4 d .
C55 C 0.0719(6) -0.4024(10) 0.6314(6) 0.072(3) Uiso 1.0 4 d .
C56 C 0.2197(5) -0.5164(8) 0.6022(4) 0.052(3) Uiso 1.0 4 d .
C57 C 0.3534(4) -0.3185(6) 0.5948(4) 0.0367(17) Uiso 1.0 4 d .
C58 C 0.4850(6) -0.3241(9) 0.4775(5) 0.063(3) Uiso 1.0 4 d .
H4 H 0.3299 0.3615 0.2172 0.0239 Uiso 1.0 4 calc R
H5 H 0.4401 0.3674 0.2402 0.0267 Uiso 1.0 4 calc R
H6 H 0.4987 0.2169 0.2508 0.0287 Uiso 1.0 4 calc R
H7 H 0.4464 0.0583 0.2394 0.0280 Uiso 1.0 4 calc R
H8 H 0.3360 0.0521 0.2183 0.0252 Uiso 1.0 4 calc R
H9A H 0.2639 0.2524 0.0936 0.0285 Uiso 1.0 4 calc R
H9B H 0.2347 0.3584 0.1050 0.0285 Uiso 1.0 4 calc R
H9C H 0.1893 0.2772 0.0579 0.0285 Uiso 1.0 4 calc R
H12 H -0.0134 -0.0199 0.1497 0.0303 Uiso 1.0 4 calc R
H13 H -0.0792 0.1042 0.1683 0.0323 Uiso 1.0 4 calc R
H14 H -0.0382 0.2664 0.2016 0.0285 Uiso 1.0 4 calc R
H16A H 0.1452 -0.0238 0.1940 0.0300 Uiso 1.0 4 calc R
H16B H 0.1230 0.0175 0.1256 0.0300 Uiso 1.0 4 calc R
H16C H 0.0836 -0.0722 0.1417 0.0300 Uiso 1.0 4 calc R
H17A H 0.1229 0.3513 0.2320 0.0294 Uiso 1.0 4 calc R
H17B H 0.0633 0.3737 0.2518 0.0294 Uiso 1.0 4 calc R
H17C H 0.0573 0.3961 0.1835 0.0294 Uiso 1.0 4 calc R
H19 H 0.2172 0.1689 0.4234 0.0242 Uiso 1.0 4 calc R
H20 H 0.2945 0.0369 0.4444 0.0264 Uiso 1.0 4 calc R
H22 H 0.3749 0.1824 0.3348 0.0257 Uiso 1.0 4 calc R
H23 H 0.2982 0.3171 0.3153 0.0251 Uiso 1.0 4 calc R
H24 H 0.1980 0.3804 0.3237 0.0295 Uiso 1.0 4 calc R
H25A H 0.1622 0.3105 0.4213 0.0403 Uiso 1.0 4 calc R
H25B H 0.1259 0.2793 0.3514 0.0403 Uiso 1.0 4 calc R
H25C H 0.1237 0.3950 0.3724 0.0403 Uiso 1.0 4 calc R
H26A H 0.2855 0.4623 0.3979 0.0402 Uiso 1.0 4 calc R
H26B H 0.2636 0.4217 0.4508 0.0402 Uiso 1.0 4 calc R
H26C H 0.2203 0.5034 0.4025 0.0402 Uiso 1.0 4 calc R
H27A H 0.4388 0.0444 0.4265 0.0420 Uiso 1.0 4 calc R
H27B H 0.3879 -0.0152 0.3699 0.0420 Uiso 1.0 4 calc R
H27C H 0.3878 -0.0314 0.4368 0.0420 Uiso 1.0 4 calc R
H31 H 0.1469 -0.1305 0.6790 0.0329 Uiso 1.0 4 calc R
H32 H 0.0513 -0.1730 0.6898 0.0426 Uiso 1.0 4 calc R
H33 H -0.0243 -0.0445 0.6839 0.0459 Uiso 1.0 4 calc R
H34 H -0.0022 0.1247 0.6688 0.0438 Uiso 1.0 4 calc R
H35 H 0.0937 0.1678 0.6587 0.0364 Uiso 1.0 4 calc R
H36A H 0.2292 0.2512 0.7377 0.0483 Uiso 1.0 4 calc R
H36B H 0.2626 0.1604 0.7841 0.0483 Uiso 1.0 4 calc R
H36C H 0.1860 0.1638 0.7505 0.0483 Uiso 1.0 4 calc R
H39 H 0.4569 -0.0755 0.6421 0.0557 Uiso 1.0 4 calc R
H40 H 0.4715 0.0468 0.5776 0.0569 Uiso 1.0 4 calc R
H41 H 0.4002 0.1825 0.5438 0.0489 Uiso 1.0 4 calc R
H43A H 0.3216 -0.1337 0.6631 0.0515 Uiso 1.0 4 calc R
H43B H 0.3584 -0.0638 0.7212 0.0515 Uiso 1.0 4 calc R
H43C H 0.3976 -0.1460 0.6989 0.0515 Uiso 1.0 4 calc R
H44A H 0.2941 0.2655 0.6000 0.0430 Uiso 1.0 4 calc R
H44B H 0.2504 0.2048 0.5401 0.0430 Uiso 1.0 4 calc R
H44C H 0.3089 0.2738 0.5391 0.0430 Uiso 1.0 4 calc R
H46 H 0.0631 -0.1779 0.5489 0.0242 Uiso 1.0 4 calc R
H47 H 0.0662 0.0027 0.5613 0.0240 Uiso 1.0 4 calc R
H49 H 0.1544 0.0291 0.4363 0.0258 Uiso 1.0 4 calc R
H50 H 0.1462 -0.1515 0.4207 0.0250 Uiso 1.0 4 calc R
H51 H 0.0967 -0.3267 0.5089 0.0341 Uiso 1.0 4 calc R
H52A H 0.0123 -0.2950 0.3847 0.0503 Uiso 1.0 4 calc R
H52B H -0.0100 -0.3020 0.4414 0.0503 Uiso 1.0 4 calc R
H52C H 0.0182 -0.4008 0.4202 0.0503 Uiso 1.0 4 calc R
H53A H 0.1392 -0.4174 0.4488 0.0453 Uiso 1.0 4 calc R
H53B H 0.1829 -0.3177 0.4719 0.0453 Uiso 1.0 4 calc R
H53C H 0.1305 -0.3225 0.4039 0.0453 Uiso 1.0 4 calc R
H54A H 0.1284 0.1821 0.4792 0.0373 Uiso 1.0 4 calc R
H54B H 0.1287 0.1660 0.5462 0.0373 Uiso 1.0 4 calc R
H54C H 0.0620 0.1784 0.4896 0.0373 Uiso 1.0 4 calc R
H55A H 0.1046 -0.3497 0.6344 0.0866 Uiso 1.0 4 calc R
H55B H 0.0881 -0.4692 0.6237 0.0866 Uiso 1.0 4 calc R
H56A H 0.2560 -0.5302 0.5893 0.0618 Uiso 1.0 4 calc R
H56B H 0.2135 -0.4415 0.6019 0.0618 Uiso 1.0 4 calc R
H57A H 0.3861 -0.2689 0.5934 0.0440 Uiso 1.0 4 calc R
H57B H 0.3129 -0.2807 0.5874 0.0440 Uiso 1.0 4 calc R
H58A H 0.4543 -0.3790 0.4764 0.0760 Uiso 1.0 4 calc R
H58B H 0.4747 -0.3001 0.4353 0.0760 Uiso 1.0 4 calc R

loop_
_atom_site_aniso_label
_atom_site_aniso_U_11
_atom_site_aniso_U_22
_atom_site_aniso_U_33
_atom_site_aniso_U_12
_atom_site_aniso_U_13
_atom_site_aniso_U_23
Ru1 0.0162(3) 0.0121(3) 0.0143(3) -0.00076(17) 0.00497(17) -0.00022(16)
Ru2 0.0179(3) 0.0164(3) 0.0127(2) 0.00176(18) 0.00514(18) 0.00033(17)
Cl1 0.0203(7) 0.0140(7) 0.0225(7) 0.0005(6) 0.0084(6) -0.0008(5)
Cl2 0.0194(7) 0.0192(7) 0.0184(7) -0.0025(6) 0.0080(6) 0.0000(5)
Cl3 0.0331(9) 0.0243(8) 0.0201(7) 0.0089(7) 0.0091(7) 0.0070(6)
Cl4 0.0202(7) 0.0264(8) 0.0176(7) 0.0019(6) 0.0070(6) -0.0032(6)
N1 0.017(3) 0.013(3) 0.019(3) 0.0006(19) 0.007(2) 0.0029(19)
N2 0.019(3) 0.019(3) 0.015(3) -0.004(2) 0.004(2) 0.0031(19)
N3 0.017(3) 0.019(3) 0.013(3) 0.002(2) 0.0051(19) 0.0035(19)
N4 0.021(3) 0.023(3) 0.015(3) 0.003(2) 0.006(2) -0.005(2)
N5 0.030(4) 0.029(3) 0.023(3) -0.006(3) 0.011(3) -0.009(3)
N6 0.036(4) 0.025(3) 0.021(3) -0.003(3) 0.013(3) -0.008(3)
C1 0.016(3) 0.011(3) 0.016(3) -0.002(2) 0.003(3) -0.001(2)
C2 0.021(3) 0.008(3) 0.024(3) 0.003(3) 0.010(3) 0.003(3)
C3 0.020(3) 0.017(3) 0.020(3) 0.003(3) 0.010(3) 0.002(3)
C4 0.022(4) 0.015(3) 0.023(3) -0.003(3) 0.008(3) 0.001(3)
C5 0.024(4) 0.017(3) 0.031(4) -0.003(3) 0.015(3) 0.000(3)
C6 0.017(3) 0.026(4) 0.028(4) -0.001(3) 0.008(3) 0.007(3)
C7 0.026(4) 0.018(3) 0.027(4) 0.005(3) 0.012(3) 0.006(3)
C8 0.023(4) 0.016(3) 0.026(3) 0.001(3) 0.010(3) 0.003(3)
C9 0.023(4) 0.030(4) 0.020(3) 0.002(3) 0.010(3) 0.012(3)
C10 0.018(3) 0.018(3) 0.013(3) -0.003(3) 0.003(3) 0.002(3)
C11 0.023(4) 0.018(3) 0.017(3) 0.001(3) 0.005(3) 0.001(3)
C12 0.021(4) 0.024(4) 0.027(4) -0.007(3) 0.004(3) 0.004(3)
C13 0.020(4) 0.029(4) 0.031(4) -0.003(3) 0.008(3) 0.004(3)
C14 0.018(3) 0.026(4) 0.029(4) 0.005(3) 0.011(3) 0.003(3)
C15 0.020(3) 0.017(3) 0.016(3) 0.002(3) 0.007(3) 0.005(3)
C16 0.029(4) 0.020(4) 0.024(3) -0.005(3) 0.008(3) -0.005(3)
C17 0.026(4) 0.016(3) 0.030(4) 0.004(3) 0.008(3) 0.002(3)
C18 0.021(3) 0.015(3) 0.016(3) -0.005(3) 0.004(3) -0.009(3)
C19 0.025(4) 0.021(3) 0.016(3) -0.004(3) 0.009(3) -0.002(3)
C20 0.030(4) 0.015(3) 0.015(3) -0.002(3) 0.003(3) -0.002(3)
C21 0.018(3) 0.025(4) 0.021(3) 0.001(3) -0.003(3) -0.008(3)
C22 0.018(3) 0.026(4) 0.021(3) -0.007(3) 0.008(3) -0.007(3)
C23 0.025(4) 0.019(3) 0.017(3) -0.008(3) 0.005(3) -0.006(3)
C24 0.027(4) 0.023(4) 0.026(4) -0.001(3) 0.011(3) -0.002(3)
C25 0.031(4) 0.029(4) 0.044(5) 0.002(3) 0.019(4) -0.004(4)
C26 0.039(5) 0.026(4) 0.035(4) 0.000(3) 0.014(4) -0.010(3)
C27 0.031(4) 0.028(4) 0.038(4) 0.008(3) 0.005(4) -0.006(3)
C28 0.021(3) 0.022(3) 0.016(3) 0.003(3) 0.004(3) 0.000(3)
C29 0.024(4) 0.018(3) 0.020(3) 0.001(3) 0.008(3) -0.005(3)
C30 0.026(4) 0.037(4) 0.016(3) 0.001(3) 0.010(3) -0.008(3)
C31 0.032(4) 0.028(4) 0.023(3) 0.003(3) 0.011(3) 0.001(3)
C32 0.039(5) 0.039(5) 0.032(4) -0.007(4) 0.016(4) 0.002(4)
C33 0.029(4) 0.061(6) 0.030(4) 0.001(4) 0.017(4) -0.002(4)
C34 0.026(4) 0.056(5) 0.026(4) 0.012(4) 0.008(3) -0.008(4)
C35 0.038(4) 0.034(4) 0.020(3) 0.002(3) 0.012(3) -0.002(3)
C36 0.058(6) 0.040(5) 0.033(4) -0.012(4) 0.029(4) -0.019(4)
C37 0.018(4) 0.039(4) 0.021(3) -0.002(3) 0.004(3) -0.013(3)
C38 0.019(4) 0.039(4) 0.030(4) 0.004(3) -0.004(3) -0.014(3)
C39 0.021(4) 0.064(6) 0.041(5) 0.014(4) -0.003(4) -0.022(5)
C40 0.020(4) 0.088(7) 0.033(4) -0.008(4) 0.009(4) -0.027(5)
C41 0.027(4) 0.069(6) 0.028(4) -0.016(4) 0.012(3) -0.013(4)
C42 0.023(4) 0.039(4) 0.019(3) -0.008(3) 0.007(3) -0.007(3)
C43 0.039(5) 0.036(5) 0.039(5) 0.014(4) -0.003(4) -0.008(4)
C44 0.040(5) 0.040(5) 0.027(4) -0.007(4) 0.012(4) -0.005(3)
C45 0.020(3) 0.023(4) 0.017(3) -0.004(3) 0.003(3) -0.005(3)
C46 0.017(3) 0.022(3) 0.021(3) -0.001(3) 0.006(3) 0.002(3)
C47 0.015(3) 0.025(4) 0.015(3) 0.003(3) 0.000(3) -0.000(3)
C48 0.016(3) 0.019(3) 0.018(3) 0.007(3) 0.000(3) 0.006(3)
C49 0.017(3) 0.032(4) 0.013(3) 0.001(3) 0.002(3) 0.009(3)
C50 0.020(3) 0.030(4) 0.011(3) -0.001(3) 0.004(3) -0.001(3)
C51 0.031(4) 0.023(4) 0.033(4) -0.004(3) 0.014(3) -0.006(3)
C52 0.046(5) 0.026(4) 0.051(5) -0.012(4) 0.016(4) -0.012(4)
C53 0.038(5) 0.029(4) 0.049(5) 0.001(4) 0.018(4) -0.012(4)
C54 0.032(4) 0.021(4) 0.036(4) 0.000(3) 0.008(3) 0.004(3)

loop_
_atom_type_symbol
_atom_type_description
_atom_type_scat_dispersion_real
_atom_type_scat_dispersion_imag
_atom_type_scat_source
C C 0.0033 0.0016
;
International Tables for Crystallography
(1992, Vol. C, Tables 4.2.6.8 and 6.1.1.4)
;
H H 0.0000 0.0000
;
International Tables for Crystallography
(1992, Vol. C, Table 6.1.1.4)
;
Cl Cl 0.1484 0.1585
;
International Tables for Crystallography
(1992, Vol. C, Tables 4.2.6.8 and 6.1.1.4)
;
N N 0.0061 0.0033
;
International Tables for Crystallography
(1992, Vol. C, Tables 4.2.6.8 and 6.1.1.4)
;
Ru Ru -1.2594 0.8363
;
International Tables for Crystallography
(1992, Vol. C, Tables 4.2.6.8 and 6.1.1.4)
;

loop_
_geom_angle_atom_site_label_1
_geom_angle_atom_site_label_2
_geom_angle_atom_site_label_3
_geom_angle
_geom_angle_publ_flag
Cl1 Ru1 Cl2 88.04(6) yes
Cl1 Ru1 C1 84.69(16) yes
Cl1 Ru1 C18 167.07(15) yes
Cl1 Ru1 C19 137.60(16) yes
Cl1 Ru1 C20 103.42(17) yes
Cl1 Ru1 C21 87.31(18) yes
Cl1 Ru1 C22 99.95(19) yes
Cl1 Ru1 C23 133.3(2) yes
Cl2 Ru1 C1 92.67(17) yes
Cl2 Ru1 C18 102.14(19) yes
Cl2 Ru1 C19 84.65(18) yes
Cl2 Ru1 C20 97.0(2) yes
Cl2 Ru1 C21 129.7(2) yes
Cl2 Ru1 C22 162.90(19) yes
Cl2 Ru1 C23 138.4(2) yes
C1 Ru1 C18 102.6(2) yes
C1 Ru1 C19 137.3(3) yes
C1 Ru1 C20 167.5(3) yes
C1 Ru1 C21 136.6(3) yes
C1 Ru1 C22 103.1(3) yes
C1 Ru1 C23 87.7(2) yes
C18 Ru1 C19 37.9(3) yes
C18 Ru1 C20 67.8(2) yes
C18 Ru1 C21 80.1(3) yes
C18 Ru1 C22 68.2(3) yes
C18 Ru1 C23 38.1(3) yes
C19 Ru1 C20 37.0(3) yes
C19 Ru1 C21 66.5(3) yes
C19 Ru1 C22 79.3(3) yes
C19 Ru1 C23 68.0(3) yes
C20 Ru1 C21 36.6(3) yes
C20 Ru1 C22 66.5(3) yes
C20 Ru1 C23 79.9(3) yes
C21 Ru1 C22 37.0(3) yes
C21 Ru1 C23 67.7(3) yes
C22 Ru1 C23 37.8(3) yes
Cl3 Ru2 Cl4 87.31(6) yes
Cl3 Ru2 C28 88.38(17) yes
Cl3 Ru2 C45 89.34(16) yes
Cl3 Ru2 C46 87.72(17) yes
Cl3 Ru2 C47 114.69(18) yes
Cl3 Ru2 C48 152.6(2) yes
Cl3 Ru2 C49 154.53(18) yes
Cl3 Ru2 C50 116.72(17) yes
Cl4 Ru2 C28 92.8(2) yes
Cl4 Ru2 C45 108.3(2) yes
Cl4 Ru2 C46 146.15(19) yes
Cl4 Ru2 C47 157.19(18) yes
Cl4 Ru2 C48 120.1(2) yes
Cl4 Ru2 C49 89.9(2) yes
Cl4 Ru2 C50 85.74(19) yes
C28 Ru2 C45 158.6(3) yes
C28 Ru2 C46 120.5(3) yes
C28 Ru2 C47 93.7(3) yes
C28 Ru2 C48 91.6(3) yes
C28 Ru2 C49 117.0(3) yes
C28 Ru2 C50 154.7(3) yes
C45 Ru2 C46 38.2(3) yes
C45 Ru2 C47 68.1(3) yes
C45 Ru2 C48 80.8(2) yes
C45 Ru2 C49 67.5(3) yes
C45 Ru2 C50 36.1(3) yes
C46 Ru2 C47 37.8(3) yes
C46 Ru2 C48 68.8(3) yes
C46 Ru2 C49 80.6(3) yes
C46 Ru2 C50 66.9(3) yes
C47 Ru2 C48 37.9(3) yes
C47 Ru2 C49 67.7(3) yes
C47 Ru2 C50 79.1(3) yes
C48 Ru2 C49 37.6(3) yes
C48 Ru2 C50 67.8(3) yes
C49 Ru2 C50 37.8(3) yes
N2 N1 C1 114.7(6) yes
N2 N1 C10 111.2(4) yes
C1 N1 C10 133.9(6) yes
N1 N2 N3 103.2(4) yes
N2 N3 C2 113.2(6) yes
N2 N3 C9 117.7(5) yes
C2 N3 C9 129.0(6) yes
N5 N4 C28 115.2(6) yes
N5 N4 C37 112.4(5) yes
C28 N4 C37 132.2(6) yes
N4 N5 N6 103.8(5) yes
N5 N6 C29 112.7(6) yes
N5 N6 C36 117.3(6) yes
C29 N6 C36 129.9(8) yes
Ru1 C1 N1 133.3(5) yes
Ru1 C1 C2 124.6(4) yes
N1 C1 C2 102.1(5) yes
N3 C2 C1 106.8(6) yes
N3 C2 C3 119.9(7) yes
C1 C2 C3 133.2(5) yes
C2 C3 C4 120.3(6) yes
C2 C3 C8 120.7(6) yes
C4 C3 C8 119.0(6) yes
C3 C4 C5 120.8(6) yes
C4 C5 C6 120.3(6) yes
C5 C6 C7 119.9(7) yes
C6 C7 C8 119.9(6) yes
C3 C8 C7 120.2(6) yes
N1 C10 C11 116.6(6) yes
N1 C10 C15 119.5(6) yes
C11 C10 C15 123.3(6) yes
C10 C11 C12 117.9(7) yes
C10 C11 C16 120.5(6) yes
C12 C11 C16 121.5(6) yes
C11 C12 C13 121.0(6) yes
C12 C13 C14 119.6(7) yes
C13 C14 C15 121.5(7) yes
C10 C15 C14 116.6(6) yes
C10 C15 C17 122.9(6) yes
C14 C15 C17 120.5(6) yes
Ru1 C18 C19 69.2(4) yes
Ru1 C18 C23 68.9(4) yes
Ru1 C18 C24 133.8(4) yes
C19 C18 C23 116.1(6) yes
C19 C18 C24 124.4(7) yes
C23 C18 C24 119.5(6) yes
Ru1 C19 C18 72.9(4) yes
Ru1 C19 C20 74.4(4) yes
C18 C19 C20 123.4(7) yes
Ru1 C20 C19 68.6(4) yes
Ru1 C20 C21 72.1(4) yes
C19 C20 C21 119.3(6) yes
Ru1 C21 C20 71.3(4) yes
Ru1 C21 C22 69.2(4) yes
Ru1 C21 C27 128.5(5) yes
C20 C21 C22 119.0(6) yes
C20 C21 C27 119.8(7) yes
C22 C21 C27 121.1(7) yes
Ru1 C22 C21 73.8(4) yes
Ru1 C22 C23 69.9(4) yes
C21 C22 C23 121.2(7) yes
Ru1 C23 C18 73.0(4) yes
Ru1 C23 C22 72.3(4) yes
C18 C23 C22 120.8(6) yes
C18 C24 C25 113.5(6) yes
C18 C24 C26 108.8(5) yes
C25 C24 C26 110.0(7) yes
Ru2 C28 N4 132.3(6) yes
Ru2 C28 C29 126.4(5) yes
N4 C28 C29 101.1(5) yes
N6 C29 C28 107.2(6) yes
N6 C29 C30 120.6(7) yes
C28 C29 C30 132.2(6) yes
C29 C30 C31 120.2(7) yes
C29 C30 C35 121.0(7) yes
C31 C30 C35 118.8(8) yes
C30 C31 C32 120.8(7) yes
C31 C32 C33 119.6(8) yes
C32 C33 C34 120.0(9) yes
C33 C34 C35 120.5(8) yes
C30 C35 C34 120.4(8) yes
N4 C37 C38 116.6(7) yes
N4 C37 C42 118.0(6) yes
C38 C37 C42 125.1(8) yes
C37 C38 C39 115.9(8) yes
C37 C38 C43 121.4(8) yes
C39 C38 C43 122.7(8) yes
C38 C39 C40 121.2(8) yes
C39 C40 C41 120.3(9) yes
C40 C41 C42 121.0(9) yes
C37 C42 C41 116.3(7) yes
C37 C42 C44 123.2(8) yes
C41 C42 C44 120.5(8) yes
Ru2 C45 C46 67.2(4) yes
Ru2 C45 C50 70.8(4) yes
Ru2 C45 C51 130.4(4) yes
C46 C45 C50 116.9(6) yes
C46 C45 C51 118.7(7) yes
C50 C45 C51 124.3(7) yes
Ru2 C46 C45 74.6(4) yes
Ru2 C46 C47 72.3(4) yes
C45 C46 C47 121.4(7) yes
Ru2 C47 C46 70.0(4) yes
Ru2 C47 C48 71.6(4) yes
C46 C47 C48 120.7(7) yes
Ru2 C48 C47 70.4(4) yes
Ru2 C48 C49 70.0(4) yes
Ru2 C48 C54 130.4(4) yes
C47 C48 C49 117.6(6) yes
C47 C48 C54 120.1(7) yes
C49 C48 C54 122.3(7) yes
Ru2 C49 C48 72.4(4) yes
Ru2 C49 C50 73.2(4) yes
C48 C49 C50 121.2(7) yes
Ru2 C50 C45 73.0(4) yes
Ru2 C50 C49 69.0(3) yes
C45 C50 C49 121.9(7) yes
C45 C51 C52 109.6(6) yes
C45 C51 C53 113.0(7) yes
C52 C51 C53 110.7(7) yes
Cl5 C55 Cl6 107.7(8) yes
Cl7 C56 Cl8 110.7(7) yes
Cl9 C57 Cl10 111.4(5) yes
Cl11 C58 Cl12 112.2(6) yes
C3 C4 H4 119.627 no
C5 C4 H4 119.622 no
C4 C5 H5 119.837 no
C6 C5 H5 119.842 no
C5 C6 H6 120.067 no
C7 C6 H6 120.075 no
C6 C7 H7 120.068 no
C8 C7 H7 120.052 no
C3 C8 H8 119.909 no
C7 C8 H8 119.908 no
N3 C9 H9A 109.468 no
N3 C9 H9B 109.470 no
N3 C9 H9C 109.468 no
H9A C9 H9B 109.476 no
H9A C9 H9C 109.469 no
H9B C9 H9C 109.476 no
C11 C12 H12 119.507 no
C13 C12 H12 119.518 no
C12 C13 H13 120.210 no
C14 C13 H13 120.229 no
C13 C14 H14 119.250 no
C15 C14 H14 119.251 no
C11 C16 H16A 109.469 no
C11 C16 H16B 109.466 no
C11 C16 H16C 109.485 no
H16A C16 H16B 109.474 no
H16A C16 H16C 109.471 no
H16B C16 H16C 109.462 no
C15 C17 H17A 109.470 no
C15 C17 H17B 109.487 no
C15 C17 H17C 109.469 no
H17A C17 H17B 109.464 no
H17A C17 H17C 109.461 no
H17B C17 H17C 109.476 no
Ru1 C19 H19 117.957 no
C18 C19 H19 117.958 no
C20 C19 H19 117.955 no
Ru1 C20 H20 119.617 no
C19 C20 H20 119.619 no
C21 C20 H20 119.613 no
Ru1 C22 H22 118.877 no
C21 C22 H22 118.880 no
C23 C22 H22 118.866 no
Ru1 C23 H23 119.298 no
C18 C23 H23 119.303 no
C22 C23 H23 119.288 no
C18 C24 H24 108.127 no
C25 C24 H24 108.113 no
C26 C24 H24 108.126 no
C24 C25 H25A 109.464 no
C24 C25 H25B 109.470 no
C24 C25 H25C 109.467 no
H25A C25 H25B 109.479 no
H25A C25 H25C 109.476 no
H25B C25 H25C 109.471 no
C24 C26 H26A 109.463 no
C24 C26 H26B 109.474 no
C24 C26 H26C 109.474 no
H26A C26 H26B 109.480 no
H26A C26 H26C 109.478 no
H26B C26 H26C 109.458 no
C21 C27 H27A 109.465 no
C21 C27 H27B 109.469 no
C21 C27 H27C 109.465 no
H27A C27 H27B 109.472 no
H27A C27 H27C 109.479 no
H27B C27 H27C 109.478 no
C30 C31 H31 119.581 no
C32 C31 H31 119.569 no
C31 C32 H32 120.206 no
C33 C32 H32 120.194 no
C32 C33 H33 120.019 no
C34 C33 H33 120.017 no
C33 C34 H34 119.757 no
C35 C34 H34 119.788 no
C30 C35 H35 119.817 no
C34 C35 H35 119.816 no
N6 C36 H36A 109.476 no
N6 C36 H36B 109.477 no
N6 C36 H36C 109.466 no
H36A C36 H36B 109.468 no
H36A C36 H36C 109.466 no
H36B C36 H36C 109.474 no
C38 C39 H39 119.393 no
C40 C39 H39 119.394 no
C39 C40 H40 119.852 no
C41 C40 H40 119.861 no
C40 C41 H41 119.512 no
C42 C41 H41 119.506 no
C38 C43 H43A 109.469 no
C38 C43 H43B 109.470 no
C38 C43 H43C 109.469 no
H43A C43 H43B 109.482 no
H43A C43 H43C 109.472 no
H43B C43 H43C 109.466 no
C42 C44 H44A 109.469 no
C42 C44 H44B 109.476 no
C42 C44 H44C 109.454 no
H44A C44 H44B 109.476 no
H44A C44 H44C 109.479 no
H44B C44 H44C 109.473 no
Ru2 C46 H46 119.103 no
C45 C46 H46 119.113 no
C47 C46 H46 119.094 no
Ru2 C47 H47 118.847 no
C46 C47 H47 118.846 no
C48 C47 H47 118.848 no
Ru2 C49 H49 119.093 no
C48 C49 H49 119.098 no
C50 C49 H49 119.089 no
Ru2 C50 H50 118.144 no
C45 C50 H50 118.141 no
C49 C50 H50 118.149 no
C45 C51 H51 107.798 no
C52 C51 H51 107.800 no
C53 C51 H51 107.797 no
C51 C52 H52A 109.460 no
C51 C52 H52B 109.473 no
C51 C52 H52C 109.466 no
H52A C52 H52B 109.476 no
H52A C52 H52C 109.470 no
H52B C52 H52C 109.482 no
C51 C53 H53A 109.479 no
C51 C53 H53B 109.472 no
C51 C53 H53C 109.469 no
H53A C53 H53B 109.469 no
H53A C53 H53C 109.472 no
H53B C53 H53C 109.466 no
C48 C54 H54A 109.459 no
C48 C54 H54B 109.476 no
C48 C54 H54C 109.471 no
H54A C54 H54B 109.465 no
H54A C54 H54C 109.473 no
H54B C54 H54C 109.483 no
Cl5 C55 H55A 110.174 no
Cl5 C55 H55B 110.170 no
Cl6 C55 H55A 110.179 no
Cl6 C55 H55B 110.174 no
H55A C55 H55B 108.469 no
Cl7 C56 H56A 109.493 no
Cl7 C56 H56B 109.502 no
Cl8 C56 H56A 109.497 no
Cl8 C56 H56B 109.505 no
H56A C56 H56B 108.064 no
Cl9 C57 H57A 109.352 no
Cl9 C57 H57B 109.351 no
Cl10 C57 H57A 109.340 no
Cl10 C57 H57B 109.331 no
H57A C57 H57B 107.974 no
Cl11 C58 H58A 109.183 no
Cl11 C58 H58B 109.181 no
Cl12 C58 H58A 109.167 no
Cl12 C58 H58B 109.169 no
H58A C58 H58B 107.879 no

loop_
_geom_bond_atom_site_label_1
_geom_bond_atom_site_label_2
_geom_bond_distance
_geom_bond_publ_flag
Ru1 Cl1 2.4274(16) yes
Ru1 Cl2 2.4159(18) yes
Ru1 C1 2.102(6) yes
Ru1 C18 2.218(6) yes
Ru1 C19 2.169(7) yes
Ru1 C20 2.245(6) yes
Ru1 C21 2.256(6) yes
Ru1 C22 2.195(6) yes
Ru1 C23 2.164(7) yes
Ru2 Cl3 2.4497(17) yes
Ru2 Cl4 2.3997(19) yes
Ru2 C28 2.113(6) yes
Ru2 C45 2.263(6) yes
Ru2 C46 2.165(7) yes
Ru2 C47 2.195(7) yes
Ru2 C48 2.210(6) yes
Ru2 C49 2.178(6) yes
Ru2 C50 2.235(6) yes
Cl5 C55 1.776(11) yes
Cl6 C55 1.780(16) yes
Cl7 C56 1.753(9) yes
Cl8 C56 1.735(11) yes
Cl9 C57 1.768(9) yes
Cl10 C57 1.765(8) yes
Cl11 C58 1.774(13) yes
Cl12 C58 1.738(12) yes
N1 N2 1.341(8) yes
N1 C1 1.368(7) yes
N1 C10 1.453(9) yes
N2 N3 1.311(8) yes
N3 C2 1.354(7) yes
N3 C9 1.474(10) yes
N4 N5 1.333(8) yes
N4 C28 1.389(9) yes
N4 C37 1.457(10) yes
N5 N6 1.313(10) yes
N6 C29 1.370(8) yes
N6 C36 1.467(11) yes
C1 C2 1.400(11) yes
C2 C3 1.477(9) yes
C3 C4 1.389(9) yes
C3 C8 1.401(9) yes
C4 C5 1.382(10) yes
C5 C6 1.380(10) yes
C6 C7 1.396(10) yes
C7 C8 1.389(10) yes
C10 C11 1.404(9) yes
C10 C15 1.389(10) yes
C11 C12 1.376(10) yes
C11 C16 1.506(10) yes
C12 C13 1.398(11) yes
C13 C14 1.389(10) yes
C14 C15 1.405(10) yes
C15 C17 1.504(9) yes
C18 C19 1.424(9) yes
C18 C23 1.431(11) yes
C18 C24 1.507(9) yes
C19 C20 1.401(9) yes
C20 C21 1.413(11) yes
C21 C22 1.413(10) yes
C21 C27 1.495(10) yes
C22 C23 1.413(9) yes
C24 C25 1.532(12) yes
C24 C26 1.528(9) yes
C28 C29 1.411(11) yes
C29 C30 1.461(11) yes
C30 C31 1.400(10) yes
C30 C35 1.398(11) yes
C31 C32 1.373(13) yes
C32 C33 1.401(13) yes
C33 C34 1.380(13) yes
C34 C35 1.376(13) yes
C37 C38 1.390(10) yes
C37 C42 1.378(11) yes
C38 C39 1.395(13) yes
C38 C43 1.507(13) yes
C39 C40 1.380(14) yes
C40 C41 1.382(13) yes
C41 C42 1.396(13) yes
C42 C44 1.502(11) yes
C45 C46 1.451(11) yes
C45 C50 1.395(10) yes
C45 C51 1.506(10) yes
C46 C47 1.412(9) yes
C47 C48 1.432(10) yes
C48 C49 1.413(10) yes
C48 C54 1.507(9) yes
C49 C50 1.431(10) yes
C51 C52 1.538(10) yes
C51 C53 1.533(13) yes
C4 H4 0.950 no
C5 H5 0.950 no
C6 H6 0.950 no
C7 H7 0.950 no
C8 H8 0.950 no
C9 H9A 0.980 no
C9 H9B 0.980 no
C9 H9C 0.980 no
C12 H12 0.950 no
C13 H13 0.950 no
C14 H14 0.950 no
C16 H16A 0.980 no
C16 H16B 0.980 no
C16 H16C 0.980 no
C17 H17A 0.980 no
C17 H17B 0.980 no
C17 H17C 0.980 no
C19 H19 1.000 no
C20 H20 1.000 no
C22 H22 1.000 no
C23 H23 1.000 no
C24 H24 1.000 no
C25 H25A 0.980 no
C25 H25B 0.980 no
C25 H25C 0.980 no
C26 H26A 0.980 no
C26 H26B 0.980 no
C26 H26C 0.980 no
C27 H27A 0.980 no
C27 H27B 0.980 no
C27 H27C 0.980 no
C31 H31 0.950 no
C32 H32 0.950 no
C33 H33 0.950 no
C34 H34 0.950 no
C35 H35 0.950 no
C36 H36A 0.980 no
C36 H36B 0.980 no
C36 H36C 0.980 no
C39 H39 0.950 no
C40 H40 0.950 no
C41 H41 0.950 no
C43 H43A 0.980 no
C43 H43B 0.980 no
C43 H43C 0.980 no
C44 H44A 0.980 no
C44 H44B 0.980 no
C44 H44C 0.980 no
C46 H46 1.000 no
C47 H47 1.000 no
C49 H49 1.000 no
C50 H50 1.000 no
C51 H51 1.000 no
C52 H52A 0.980 no
C52 H52B 0.980 no
C52 H52C 0.980 no
C53 H53A 0.980 no
C53 H53B 0.980 no
C53 H53C 0.980 no
C54 H54A 0.980 no
C54 H54B 0.980 no
C54 H54C 0.980 no
C55 H55A 0.990 no
C55 H55B 0.990 no
C56 H56A 0.990 no
C56 H56B 0.990 no
C57 H57A 0.990 no
C57 H57B 0.990 no
C58 H58A 0.990 no
C58 H58B 0.990 no

loop_
_geom_torsion_atom_site_label_1
_geom_torsion_atom_site_label_2
_geom_torsion_atom_site_label_3
_geom_torsion_atom_site_label_4
_geom_torsion
_geom_torsion_publ_flag
Cl1 Ru1 C1 N1 105.9(5) no
Cl1 Ru1 C1 C2 -77.1(4) no
Cl1 Ru1 C19 C18 161.15(9) no
Cl1 Ru1 C19 C20 28.0(5) no
Cl1 Ru1 C20 C19 -161.0(2) no
Cl1 Ru1 C20 C21 66.3(3) no
Cl1 Ru1 C21 C20 -116.9(3) no
Cl1 Ru1 C21 C22 110.5(3) no
Cl1 Ru1 C21 C27 -3.3(6) no
Cl1 Ru1 C22 C21 -71.8(3) no
Cl1 Ru1 C22 C23 155.3(2) no
Cl1 Ru1 C23 C18 -165.67(9) no
Cl1 Ru1 C23 C22 -34.4(4) no
Cl2 Ru1 C1 N1 18.1(5) no
Cl2 Ru1 C1 C2 -164.9(4) no
Cl2 Ru1 C18 C19 64.4(3) no
Cl2 Ru1 C18 C23 -165.00(15) no
Cl2 Ru1 C18 C24 -53.8(6) no
Cl2 Ru1 C19 C18 -117.7(3) no
Cl2 Ru1 C19 C20 109.2(3) no
Cl2 Ru1 C20 C19 -71.3(3) no
Cl2 Ru1 C20 C21 155.9(2) no
Cl2 Ru1 C21 C20 -31.7(4) no
Cl2 Ru1 C21 C22 -164.32(13) no
Cl2 Ru1 C21 C27 81.9(6) no
Cl2 Ru1 C23 C18 22.4(4) no
Cl2 Ru1 C23 C22 153.71(13) no
C1 Ru1 C18 C19 160.0(3) no
C1 Ru1 C18 C23 -69.4(3) no
C1 Ru1 C18 C24 41.7(6) no
C18 Ru1 C1 N1 -84.9(5) no
C18 Ru1 C1 C2 92.0(5) no
C1 Ru1 C19 C18 -29.5(5) no
C1 Ru1 C19 C20 -162.7(3) no
C19 Ru1 C1 N1 -66.9(6) no
C19 Ru1 C1 C2 110.1(5) no
C1 Ru1 C21 C20 163.7(3) no
C1 Ru1 C21 C22 31.1(5) no
C1 Ru1 C21 C27 -82.7(6) no
C21 Ru1 C1 N1 -173.7(4) no
C21 Ru1 C1 C2 3.2(6) no
C1 Ru1 C22 C21 -158.6(3) no
C1 Ru1 C22 C23 68.5(3) no
C22 Ru1 C1 N1 -155.1(5) no
C22 Ru1 C1 C2 21.9(5) no
C1 Ru1 C23 C18 113.8(3) no
C1 Ru1 C23 C22 -114.9(3) no
C23 Ru1 C1 N1 -120.3(5) no
C23 Ru1 C1 C2 56.7(5) no
C18 Ru1 C19 C18 0.0(3) no
C18 Ru1 C19 C20 -133.1(5) no
C19 Ru1 C18 C19 0.0(3) no
C19 Ru1 C18 C23 130.6(5) no
C19 Ru1 C18 C24 -118.2(8) no
C18 Ru1 C20 C19 28.9(3) no
C18 Ru1 C20 C21 -103.8(3) no
C20 Ru1 C18 C19 -28.3(3) no
C20 Ru1 C18 C23 102.3(3) no
C20 Ru1 C18 C24 -146.5(7) no
C18 Ru1 C21 C20 65.9(3) no
C18 Ru1 C21 C22 -66.7(3) no
C18 Ru1 C21 C27 179.5(6) no
C21 Ru1 C18 C19 -64.3(3) no
C21 Ru1 C18 C23 66.3(3) no
C21 Ru1 C18 C24 177.5(6) no
C18 Ru1 C22 C21 102.9(4) no
C18 Ru1 C22 C23 -30.0(3) no
C22 Ru1 C18 C19 -100.8(3) no
C22 Ru1 C18 C23 29.8(3) no
C22 Ru1 C18 C24 140.9(7) no
C18 Ru1 C23 C18 -0.0(3) no
C18 Ru1 C23 C22 131.3(5) no
C23 Ru1 C18 C19 -130.6(4) no
C23 Ru1 C18 C23 -0.0(3) no
C23 Ru1 C18 C24 111.2(7) no
C19 Ru1 C20 C19 -0.0(3) no
C19 Ru1 C20 C21 -132.7(5) no
C20 Ru1 C19 C18 133.1(6) no
C20 Ru1 C19 C20 -0.0(3) no
C19 Ru1 C21 C20 28.8(3) no
C19 Ru1 C21 C22 -103.8(4) no
C19 Ru1 C21 C27 142.4(7) no
C21 Ru1 C19 C18 104.6(4) no
C21 Ru1 C19 C20 -28.5(3) no
C19 Ru1 C22 C21 65.1(3) no
C19 Ru1 C22 C23 -67.8(3) no
C22 Ru1 C19 C18 68.1(3) no
C22 Ru1 C19 C20 -65.0(3) no
C19 Ru1 C23 C18 -30.2(3) no
C19 Ru1 C23 C22 101.1(3) no
C23 Ru1 C19 C18 30.4(3) no
C23 Ru1 C19 C20 -102.8(3) no
C20 Ru1 C21 C20 -0.0(3) no
C20 Ru1 C21 C22 -132.6(5) no
C20 Ru1 C21 C27 113.6(7) no
C21 Ru1 C20 C19 132.7(5) no
C21 Ru1 C20 C21 0.0(3) no
C20 Ru1 C22 C21 28.6(3) no
C20 Ru1 C22 C23 -104.3(4) no
C22 Ru1 C20 C19 103.8(3) no
C22 Ru1 C20 C21 -28.9(3) no
C20 Ru1 C23 C18 -66.7(3) no
C20 Ru1 C23 C22 64.6(3) no
C23 Ru1 C20 C19 66.7(3) no
C23 Ru1 C20 C21 -66.0(3) no
C21 Ru1 C22 C21 0.0(3) no
C21 Ru1 C22 C23 -132.9(6) no
C22 Ru1 C21 C20 132.6(6) no
C22 Ru1 C21 C22 0.0(3) no
C22 Ru1 C21 C27 -113.8(8) no
C21 Ru1 C23 C18 -102.8(3) no
C21 Ru1 C23 C22 28.5(3) no
C23 Ru1 C21 C20 103.5(4) no
C23 Ru1 C21 C22 -29.1(3) no
C23 Ru1 C21 C27 -142.9(7) no
C22 Ru1 C23 C18 -131.3(5) no
C22 Ru1 C23 C22 -0.0(3) no
C23 Ru1 C22 C21 132.9(6) no
C23 Ru1 C22 C23 -0.0(3) no
Cl3 Ru2 C28 N4 102.7(5) no
Cl3 Ru2 C28 C29 -84.1(5) no
Cl3 Ru2 C45 C46 87.1(2) no
Cl3 Ru2 C45 C50 -141.1(3) no
Cl3 Ru2 C45 C51 -21.9(6) no
Cl3 Ru2 C46 C45 -91.8(2) no
Cl3 Ru2 C46 C47 137.2(3) no
Cl3 Ru2 C47 C46 -48.3(3) no
Cl3 Ru2 C47 C48 177.75(14) no
Cl3 Ru2 C48 C47 -4.4(5) no
Cl3 Ru2 C48 C49 -135.2(3) no
Cl3 Ru2 C48 C54 108.9(5) no
Cl3 Ru2 C49 C48 131.0(4) no
Cl3 Ru2 C49 C50 -0.5(7) no
Cl3 Ru2 C50 C45 44.7(4) no
Cl3 Ru2 C50 C49 179.77(16) no
Cl4 Ru2 C28 N4 15.5(5) no
Cl4 Ru2 C28 C29 -171.4(4) no
Cl4 Ru2 C45 C46 174.09(15) no
Cl4 Ru2 C45 C50 -54.2(3) no
Cl4 Ru2 C45 C51 65.1(6) no
Cl4 Ru2 C46 C45 -10.1(5) no
Cl4 Ru2 C46 C47 -141.04(18) no
Cl4 Ru2 C47 C46 115.4(4) no
Cl4 Ru2 C47 C48 -18.5(6) no
Cl4 Ru2 C48 C47 171.82(12) no
Cl4 Ru2 C48 C49 41.1(3) no
Cl4 Ru2 C48 C54 -74.8(6) no
Cl4 Ru2 C49 C48 -145.4(3) no
Cl4 Ru2 C49 C50 83.1(3) no
Cl4 Ru2 C50 C45 129.5(3) no
Cl4 Ru2 C50 C49 -95.4(3) no
C28 Ru2 C45 C46 3.3(8) no
C28 Ru2 C45 C50 135.0(6) no
C28 Ru2 C45 C51 -105.8(8) no
C45 Ru2 C28 N4 -173.2(5) no
C45 Ru2 C28 C29 -0.1(10) no
C28 Ru2 C46 C45 -178.6(3) no
C28 Ru2 C46 C47 50.4(4) no
C46 Ru2 C28 N4 -170.9(5) no
C46 Ru2 C28 C29 2.3(6) no
C28 Ru2 C47 C46 -138.2(3) no
C28 Ru2 C47 C48 87.8(3) no
C47 Ru2 C28 N4 -142.6(5) no
C47 Ru2 C28 C29 30.5(5) no
C28 Ru2 C48 C47 -94.0(3) no
C28 Ru2 C48 C49 135.3(3) no
C28 Ru2 C48 C54 19.4(6) no
C48 Ru2 C28 N4 -104.7(5) no
C48 Ru2 C28 C29 68.5(5) no
C28 Ru2 C49 C48 -52.2(4) no
C28 Ru2 C49 C50 176.3(3) no
C49 Ru2 C28 N4 -75.9(6) no
C49 Ru2 C28 C29 97.3(5) no
C28 Ru2 C50 C45 -142.9(6) no
C28 Ru2 C50 C49 -7.8(8) no
C50 Ru2 C28 N4 -70.5(9) no
C50 Ru2 C28 C29 102.6(8) no
C45 Ru2 C46 C45 0.0(3) no
C45 Ru2 C46 C47 -130.9(5) no
C46 Ru2 C45 C46 0.0(3) no
C46 Ru2 C45 C50 131.8(5) no
C46 Ru2 C45 C51 -109.0(7) no
C45 Ru2 C47 C46 30.2(3) no
C45 Ru2 C47 C48 -103.7(3) no
C47 Ru2 C45 C46 -29.9(3) no
C47 Ru2 C45 C50 101.8(3) no
C47 Ru2 C45 C51 -139.0(7) no
C45 Ru2 C48 C47 65.9(3) no
C45 Ru2 C48 C49 -64.9(3) no
C45 Ru2 C48 C54 179.3(6) no
C48 Ru2 C45 C46 -67.2(3) no
C48 Ru2 C45 C50 64.6(3) no
C48 Ru2 C45 C51 -176.2(6) no
C45 Ru2 C49 C48 104.8(4) no
C45 Ru2 C49 C50 -26.8(3) no
C49 Ru2 C45 C46 -103.8(3) no
C49 Ru2 C45 C50 27.9(3) no
C49 Ru2 C45 C51 147.1(7) no
C45 Ru2 C50 C45 0.0(3) no
C45 Ru2 C50 C49 135.1(6) no
C50 Ru2 C45 C46 -131.8(5) no
C50 Ru2 C45 C50 0.0(3) no
C50 Ru2 C45 C51 119.2(8) no
C46 Ru2 C47 C46 0.0(3) no
C46 Ru2 C47 C48 -133.9(5) no
C47 Ru2 C46 C45 130.9(5) no
C47 Ru2 C46 C47 0.0(3) no
C46 Ru2 C48 C47 28.3(3) no
C46 Ru2 C48 C49 -102.5(3) no
C46 Ru2 C48 C54 141.6(6) no
C48 Ru2 C46 C45 102.6(3) no
C48 Ru2 C46 C47 -28.4(3) no
C46 Ru2 C49 C48 67.3(3) no
C46 Ru2 C49 C50 -64.2(3) no
C49 Ru2 C46 C45 65.5(3) no
C49 Ru2 C46 C47 -65.5(3) no
C46 Ru2 C50 C45 -30.1(3) no
C46 Ru2 C50 C49 105.0(4) no
C50 Ru2 C46 C45 28.6(3) no
C50 Ru2 C46 C47 -102.4(3) no
C47 Ru2 C48 C47 0.0(3) no
C47 Ru2 C48 C49 -130.8(5) no
C47 Ru2 C48 C54 113.4(7) no
C48 Ru2 C47 C46 133.9(5) no
C48 Ru2 C47 C48 -0.0(3) no
C47 Ru2 C49 C48 30.2(3) no
C47 Ru2 C49 C50 -101.3(3) no
C49 Ru2 C47 C46 104.0(3) no
C49 Ru2 C47 C48 -30.0(3) no
C47 Ru2 C50 C45 -67.6(3) no
C47 Ru2 C50 C49 67.5(3) no
C50 Ru2 C47 C46 66.2(3) no
C50 Ru2 C47 C48 -67.7(3) no
C48 Ru2 C49 C48 -0.0(3) no
C48 Ru2 C49 C50 -131.5(5) no
C49 Ru2 C48 C47 130.8(5) no
C49 Ru2 C48 C49 0.0(3) no
C49 Ru2 C48 C54 -115.8(8) no
C48 Ru2 C50 C45 -105.6(4) no
C48 Ru2 C50 C49 29.5(3) no
C50 Ru2 C48 C47 101.0(3) no
C50 Ru2 C48 C49 -29.7(3) no
C50 Ru2 C48 C54 -145.6(7) no
C49 Ru2 C50 C45 -135.1(6) no
C49 Ru2 C50 C49 -0.0(3) no
C50 Ru2 C49 C48 131.5(6) no
C50 Ru2 C49 C50 -0.0(3) no
N2 N1 C1 Ru1 175.4(5) no
N2 N1 C1 C2 -2.0(6) no
C1 N1 N2 N3 1.1(6) no
N2 N1 C10 C11 89.3(6) no
N2 N1 C10 C15 -82.0(6) no
C10 N1 N2 N3 -173.6(4) no
C1 N1 C10 C11 -84.0(8) no
C1 N1 C10 C15 104.7(7) no
C10 N1 C1 Ru1 -11.5(10) no
C10 N1 C1 C2 171.1(6) no
N1 N2 N3 C2 0.4(6) no
N1 N2 N3 C9 -176.6(4) no
N2 N3 C2 C1 -1.7(7) no
N2 N3 C2 C3 -179.9(5) no
C9 N3 C2 C1 174.9(5) no
C9 N3 C2 C3 -3.4(9) no
N5 N4 C28 Ru2 173.2(5) no
N5 N4 C28 C29 -1.2(6) no
C28 N4 N5 N6 0.1(6) no
N5 N4 C37 C38 94.3(6) no
N5 N4 C37 C42 -80.0(6) no
C37 N4 N5 N6 -176.0(5) no
C28 N4 C37 C38 -80.9(8) no
C28 N4 C37 C42 104.8(8) no
C37 N4 C28 Ru2 -11.7(10) no
C37 N4 C28 C29 173.9(6) no
N4 N5 N6 C29 1.1(6) no
N4 N5 N6 C36 179.9(4) no
N5 N6 C29 C28 -1.9(7) no
N5 N6 C29 C30 177.2(5) no
C36 N6 C29 C28 179.5(6) no
C36 N6 C29 C30 -1.4(10) no
Ru1 C1 C2 N3 -175.6(4) no
Ru1 C1 C2 C3 2.3(9) no
N1 C1 C2 N3 2.1(6) no
N1 C1 C2 C3 180.0(6) no
N3 C2 C3 C4 65.9(8) no
N3 C2 C3 C8 -112.3(6) no
C1 C2 C3 C4 -111.7(7) no
C1 C2 C3 C8 70.0(9) no
C2 C3 C4 C5 -179.1(6) no
C2 C3 C8 C7 178.4(6) no
C4 C3 C8 C7 0.1(9) no
C8 C3 C4 C5 -0.8(9) no
C3 C4 C5 C6 0.9(10) no
C4 C5 C6 C7 -0.3(10) no
C5 C6 C7 C8 -0.4(10) no
C6 C7 C8 C3 0.5(10) no
N1 C10 C11 C12 -174.5(5) no
N1 C10 C11 C16 6.1(8) no
N1 C10 C15 C14 174.7(4) no
N1 C10 C15 C17 -5.0(8) no
C11 C10 C15 C14 4.0(8) no
C11 C10 C15 C17 -175.7(5) no
C15 C10 C11 C12 -3.5(9) no
C15 C10 C11 C16 177.0(5) no
C10 C11 C12 C13 1.7(9) no
C16 C11 C12 C13 -178.8(5) no
C11 C12 C13 C14 -0.7(10) no
C12 C13 C14 C15 1.3(10) no
C13 C14 C15 C10 -2.8(9) no
C13 C14 C15 C17 176.9(6) no
Ru1 C18 C19 Ru1 0.000(13) no
Ru1 C18 C19 C20 57.4(5) no
Ru1 C18 C23 Ru1 -0.000(13) no
Ru1 C18 C23 C22 -56.4(4) no
Ru1 C18 C24 C25 71.7(8) no
Ru1 C18 C24 C26 -165.5(5) no
C19 C18 C23 Ru1 52.2(5) no
C19 C18 C23 C22 -4.2(7) no
C23 C18 C19 Ru1 -52.1(5) no
C23 C18 C19 C20 5.3(8) no
C19 C18 C24 C25 -21.9(8) no
C19 C18 C24 C26 101.0(7) no
C24 C18 C19 Ru1 129.7(6) no
C24 C18 C19 C20 -173.0(5) no
C23 C18 C24 C25 159.9(5) no
C23 C18 C24 C26 -77.2(7) no
C24 C18 C23 Ru1 -129.4(5) no
C24 C18 C23 C22 174.1(5) no
Ru1 C19 C20 Ru1 0.000(14) no
Ru1 C19 C20 C21 53.3(4) no
C18 C19 C20 Ru1 -56.7(5) no
C18 C19 C20 C21 -3.4(8) no
Ru1 C20 C21 Ru1 -0.000(13) no
Ru1 C20 C21 C22 51.9(4) no
Ru1 C20 C21 C27 -124.3(5) no
C19 C20 C21 Ru1 -51.7(5) no
C19 C20 C21 C22 0.2(8) no
C19 C20 C21 C27 -176.0(5) no
Ru1 C21 C22 Ru1 0.000(14) no
Ru1 C21 C22 C23 53.6(4) no
C20 C21 C22 Ru1 -52.8(5) no
C20 C21 C22 C23 0.7(8) no
C27 C21 C22 Ru1 123.3(6) no
C27 C21 C22 C23 176.8(5) no
Ru1 C22 C23 Ru1 -0.000(14) no
Ru1 C22 C23 C18 56.8(4) no
C21 C22 C23 Ru1 -55.4(5) no
C21 C22 C23 C18 1.4(8) no
Ru2 C28 C29 N6 -173.1(4) no
Ru2 C28 C29 C30 8.0(9) no
N4 C28 C29 N6 1.7(6) no
N4 C28 C29 C30 -177.2(6) no
N6 C29 C30 C31 -122.9(6) no
N6 C29 C30 C35 57.4(8) no
C28 C29 C30 C31 55.9(9) no
C28 C29 C30 C35 -123.8(7) no
C29 C30 C31 C32 -178.6(5) no
C29 C30 C35 C34 178.3(5) no
C31 C30 C35 C34 -1.4(9) no
C35 C30 C31 C32 1.1(9) no
C30 C31 C32 C33 -0.1(10) no
C31 C32 C33 C34 -0.6(10) no
C32 C33 C34 C35 0.4(10) no
C33 C34 C35 C30 0.6(10) no
N4 C37 C38 C39 -179.9(5) no
N4 C37 C38 C43 3.4(9) no
N4 C37 C42 C41 179.1(5) no
N4 C37 C42 C44 1.7(9) no
C38 C37 C42 C41 5.3(10) no
C38 C37 C42 C44 -172.1(6) no
C42 C37 C38 C39 -6.1(10) no
C42 C37 C38 C43 177.3(6) no
C37 C38 C39 C40 2.6(11) no
C43 C38 C39 C40 179.2(6) no
C38 C39 C40 C41 1.3(12) no
C39 C40 C41 C42 -2.2(12) no
C40 C41 C42 C37 -0.9(10) no
C40 C41 C42 C44 176.5(6) no
Ru2 C45 C46 Ru2 -0.000(14) no
Ru2 C45 C46 C47 57.4(4) no
Ru2 C45 C50 Ru2 0.000(14) no
Ru2 C45 C50 C49 -50.8(4) no
Ru2 C45 C51 C52 168.0(5) no
Ru2 C45 C51 C53 -68.1(8) no
C46 C45 C50 Ru2 50.5(5) no
C46 C45 C50 C49 -0.3(8) no
C50 C45 C46 Ru2 -52.2(5) no
C50 C45 C46 C47 5.2(8) no
C46 C45 C51 C52 84.5(7) no
C46 C45 C51 C53 -151.6(5) no
C51 C45 C46 Ru2 124.9(5) no
C51 C45 C46 C47 -177.7(5) no
C50 C45 C51 C52 -98.7(7) no
C50 C45 C51 C53 25.3(8) no
C51 C45 C50 Ru2 -126.4(6) no
C51 C45 C50 C49 -177.2(5) no
Ru2 C46 C47 Ru2 0.000(14) no
Ru2 C46 C47 C48 52.6(4) no
C45 C46 C47 Ru2 -58.5(5) no
C45 C46 C47 C48 -5.9(8) no
Ru2 C47 C48 Ru2 0.000(13) no
Ru2 C47 C48 C49 53.4(4) no
Ru2 C47 C48 C54 -126.1(4) no
C46 C47 C48 Ru2 -51.9(5) no
C46 C47 C48 C49 1.5(7) no
C46 C47 C48 C54 -178.0(4) no
Ru2 C48 C49 Ru2 0.000(13) no
Ru2 C48 C49 C50 56.9(4) no
C47 C48 C49 Ru2 -53.7(5) no
C47 C48 C49 C50 3.3(7) no
C54 C48 C49 Ru2 125.9(5) no
C54 C48 C49 C50 -177.2(5) no
Ru2 C49 C50 Ru2 0.000(15) no
Ru2 C49 C50 C45 52.6(4) no
C48 C49 C50 Ru2 -56.6(5) no
C48 C49 C50 C45 -3.9(8) no
